data_7155601
loop_
_publ_author_name
'Hernandez Rubio, Omayra'
'Borrego, Sara del Mazo'
'Marcos Monleon, Laura'
'Simon, Luis'
'Temprano, \'Alvaro G.'
'rodriguez moran, joaquin'

_publ_section_title
;
 A cleft type receptor which combines an oxyanion hole with electrostatic
 interactions
;
_journal_name_full 'Org. Biomol. Chem.'
_journal_paper_doi 10.1039/C7OB00679A
_journal_year 2017
_chemical_formula_moiety 'C24 H29 Cl2 N3 O3, C H4 O'
_chemical_formula_sum 'C25 H33 Cl2 N3 O4'
_chemical_formula_weight 510.44
_chemical_name_systematic
; 
 ? 
;
_space_group_IT_number 19
_symmetry_cell_setting orthorhombic
_symmetry_space_group_name_Hall 'P 2ac 2ab'
_symmetry_space_group_name_H-M 'P 21 21 21'
_atom_sites_solution_hydrogens geom
_atom_sites_solution_primary direct
_atom_sites_solution_secondary difmap
_audit_creation_method SHELXL-97
_audit_update_record
;
2017-02-19 deposited with the CCDC.
2017-05-03 downloaded from the CCDC.
;
_cell_angle_alpha 90.00
_cell_angle_beta 90.00
_cell_angle_gamma 90.00
_cell_formula_units_Z 4
_cell_length_a 9.0157(9)
_cell_length_b 14.4040(15)
_cell_length_c 19.6135(19)
_cell_measurement_reflns_used 9017
_cell_measurement_temperature 298(2)
_cell_measurement_theta_max 66.66
_cell_measurement_theta_min 4.51
_cell_volume 2547.1(4)
_computing_cell_refinement 'SAINT (Bruker 2006)'
_computing_data_collection 'APEX 2 (Bruker 2006)'
_computing_data_reduction 'SAINT (Bruker 2006)'
_computing_molecular_graphics 'Mercury 2.3 (Macrae et al, 2008)'
_computing_publication_material 'Bruker SHELXTL'
_computing_structure_refinement 'SHELXL-97 (Sheldrick, 1997)'
_computing_structure_solution 'SHELXS-97 (Sheldrick, 1990)'
_diffrn_ambient_temperature 298(2)
_diffrn_measured_fraction_theta_full 0.896
_diffrn_measured_fraction_theta_max 0.896
_diffrn_measurement_device_type 'CCD area detector'
_diffrn_measurement_method 'phi and omega scans'
_diffrn_radiation_monochromator graphite
_diffrn_radiation_source 'fine-focus sealed tube'
_diffrn_radiation_type CuK\a
_diffrn_radiation_wavelength 1.54178
_diffrn_reflns_av_R_equivalents 0.0674
_diffrn_reflns_av_sigmaI/netI 0.0687
_diffrn_reflns_limit_h_max 8
_diffrn_reflns_limit_h_min -10
_diffrn_reflns_limit_k_max 16
_diffrn_reflns_limit_k_min -16
_diffrn_reflns_limit_l_max 22
_diffrn_reflns_limit_l_min -23
_diffrn_reflns_number 14000
_diffrn_reflns_theta_full 67.36
_diffrn_reflns_theta_max 67.36
_diffrn_reflns_theta_min 4.51
_exptl_absorpt_coefficient_mu 2.589
_exptl_absorpt_correction_T_max 0.772
_exptl_absorpt_correction_T_min 0.659
_exptl_absorpt_correction_type multi-scan
_exptl_crystal_colour colorless
_exptl_crystal_density_diffrn 1.331
_exptl_crystal_density_method 'not measured'
_exptl_crystal_description prismatic
_exptl_crystal_F_000 1080
_exptl_crystal_size_max 0.20
_exptl_crystal_size_mid 0.15
_exptl_crystal_size_min 0.10
_refine_diff_density_max 0.434
_refine_diff_density_min -0.480
_refine_diff_density_rms 0.110
_refine_ls_abs_structure_details 'Flack H D (1983), Acta Cryst. A39, 876-881'
_refine_ls_abs_structure_Flack 0.20(4)
_refine_ls_extinction_method none
_refine_ls_goodness_of_fit_ref 1.116
_refine_ls_hydrogen_treatment mixed
_refine_ls_matrix_type full
_refine_ls_number_parameters 313
_refine_ls_number_reflns 3963
_refine_ls_number_restraints 0
_refine_ls_restrained_S_all 1.116
_refine_ls_R_factor_all 0.1022
_refine_ls_R_factor_gt 0.0843
_refine_ls_shift/su_max 0.000
_refine_ls_shift/su_mean 0.000
_refine_ls_structure_factor_coef Fsqd
_refine_ls_weighting_details 'calc w=1/[\s^2^(Fo^2^)+(0.0835P)^2^+9.0607P] where P=(Fo^2^+2Fc^2^)/3'
_refine_ls_weighting_scheme calc
_refine_ls_wR_factor_gt 0.2116
_refine_ls_wR_factor_ref 0.2285
_reflns_number_gt 3436
_reflns_number_total 3963
_reflns_threshold_expression >2sigma(I)
_cod_data_source_file c7ob00679a2.cif
_cod_data_source_block 19fin
_cod_depositor_comments
;
The following automatic conversions were performed:

'_symmetry_cell_setting' value 'Orthorhombic' changed to
'orthorhombic' according to
/home/data/users/saulius/crontab/automatic-downloads/rss-feeds/RSC/lib/dictionaries/cif_core.dic
dictionary named 'cif_core.dic' version 2.4.2 from 2011-04-26.

Automatic conversion script
Id: cif_fix_values 4973 2017-02-22 13:04:09Z antanas 
;
_cod_original_sg_symbol_H-M P2(1)2(1)2(1)
_cod_database_code 7155601

loop_
_symmetry_equiv_pos_as_xyz
'x, y, z'
'-x+1/2, -y, z+1/2'
'-x, y+1/2, -z+1/2'
'x+1/2, -y+1/2, -z'

loop_
_atom_site_label
_atom_site_type_symbol
_atom_site_fract_x
_atom_site_fract_y
_atom_site_fract_z
_atom_site_U_iso_or_equiv
_atom_site_adp_type
_atom_site_occupancy
_atom_site_symmetry_multiplicity
_atom_site_calc_flag
_atom_site_refinement_flags
Cl1 Cl 1.0092(2) 0.88904(13) 0.98318(8) 0.0527(5) Uani 1 1 d .
Cl2 Cl 0.1637(3) 0.72167(16) 0.56297(12) 0.0666(7) Uani 1 1 d .
O1 O 0.9999(5) 1.1378(3) 0.7481(2) 0.0302(9) Uani 1 1 d .
O2 O 0.6246(6) 0.9018(3) 0.7981(2) 0.0445(12) Uani 1 1 d .
O3 O 1.2501(6) 1.2550(3) 0.6318(2) 0.0468(13) Uani 1 1 d .
H3O H 1.2237 1.2512 0.5919 0.070 Uiso 1 1 calc R
N1 N 0.7624(6) 1.0302(4) 0.7695(3) 0.0352(13) Uani 1 1 d .
H1N H 0.7577 1.0794 0.7447 0.042 Uiso 1 1 calc R
N2 N 0.5786(7) 0.9806(4) 0.6995(3) 0.0393(14) Uani 1 1 d .
H2N H 0.5938 1.0322 0.6786 0.047 Uiso 1 1 calc R
N3 N 1.0126(7) 1.0722(4) 0.6030(3) 0.0365(13) Uani 1 1 d .
C1 C 0.8820(9) 0.9684(5) 0.8743(3) 0.0372(16) Uani 1 1 d .
H1 H 0.7998 0.9324 0.8853 0.045 Uiso 1 1 calc R
C2 C 1.0055(9) 0.9664(4) 0.9143(3) 0.0356(16) Uani 1 1 d .
C3 C 1.1308(9) 1.0200(5) 0.9022(3) 0.0381(16) Uani 1 1 d .
H3 H 1.2133 1.0159 0.9305 0.046 Uiso 1 1 calc R
C4 C 1.1292(8) 1.0803(4) 0.8462(3) 0.0315(14) Uani 1 1 d .
C5 C 1.2545(8) 1.1455(5) 0.8279(3) 0.0343(15) Uani 1 1 d .
C6 C 1.2776(7) 1.1334(5) 0.7515(3) 0.0364(15) Uani 1 1 d .
H6A H 1.3187 1.0721 0.7434 0.044 Uiso 1 1 calc R
H6B H 1.3503 1.1785 0.7363 0.044 Uiso 1 1 calc R
C7 C 1.1367(8) 1.1443(4) 0.7077(3) 0.0321(14) Uani 1 1 d .
C8 C 1.0042(8) 1.0800(4) 0.8038(3) 0.0292(14) Uani 1 1 d .
C9 C 0.8806(8) 1.0253(4) 0.8161(3) 0.0298(14) Uani 1 1 d .
C12 C 0.3774(9) 0.8641(5) 0.7070(3) 0.0424(17) Uani 1 1 d .
H12 H 0.3742 0.8692 0.7542 0.051 Uiso 1 1 calc R
C10 C 0.6544(8) 0.9655(4) 0.7592(3) 0.0361(15) Uani 1 1 d .
C11 C 0.4774(7) 0.9173(4) 0.6701(3) 0.0315(14) Uani 1 1 d .
C13 C 0.2821(9) 0.8034(5) 0.6741(4) 0.0423(18) Uani 1 1 d .
H13 H 0.2172 0.7665 0.6990 0.051 Uiso 1 1 calc R
C14 C 0.2844(9) 0.7984(5) 0.6060(4) 0.0396(17) Uani 1 1 d .
C15 C 0.3768(8) 0.8512(5) 0.5668(4) 0.0439(18) Uani 1 1 d .
H15 H 0.3750 0.8466 0.5196 0.053 Uiso 1 1 calc R
C16 C 0.4735(8) 0.9121(5) 0.5991(3) 0.0396(16) Uani 1 1 d .
H16 H 0.5359 0.9496 0.5732 0.047 Uiso 1 1 calc R
C17 C 1.3990(9) 1.1199(7) 0.8640(4) 0.058(2) Uani 1 1 d .
H17A H 1.3869 1.1272 0.9123 0.087 Uiso 1 1 calc R
H17B H 1.4772 1.1599 0.8484 0.087 Uiso 1 1 calc R
H17C H 1.4239 1.0566 0.8540 0.087 Uiso 1 1 calc R
C18 C 1.2088(11) 1.2446(5) 0.8480(4) 0.055(2) Uani 1 1 d .
H18A H 1.1132 1.2584 0.8290 0.083 Uiso 1 1 calc R
H18B H 1.2805 1.2879 0.8308 0.083 Uiso 1 1 calc R
H18C H 1.2042 1.2493 0.8968 0.083 Uiso 1 1 calc R
C19 C 1.1252(9) 1.2402(4) 0.6755(3) 0.0370(16) Uani 1 1 d .
H19A H 1.0342 1.2448 0.6494 0.044 Uiso 1 1 calc R
H19B H 1.1231 1.2873 0.7108 0.044 Uiso 1 1 calc R
C20 C 1.1328(8) 1.0656(4) 0.6541(3) 0.0370(16) Uani 1 1 d .
H20A H 1.2271 1.0650 0.6302 0.044 Uiso 1 1 calc R
H20B H 1.1233 1.0068 0.6778 0.044 Uiso 1 1 calc R
C21 C 0.9643(11) 0.9797(5) 0.5802(5) 0.061(2) Uani 1 1 d .
H21A H 0.8989 0.9515 0.6136 0.073 Uiso 1 1 calc R
H21B H 1.0489 0.9392 0.5731 0.073 Uiso 1 1 calc R
C22 C 0.8838(11) 0.9969(6) 0.5143(4) 0.060(2) Uani 1 1 d .
H22A H 0.7778 1.0016 0.5221 0.072 Uiso 1 1 calc R
H22B H 0.9022 0.9469 0.4823 0.072 Uiso 1 1 calc R
C23 C 0.9451(11) 1.0874(7) 0.4877(4) 0.067(3) Uani 1 1 d .
H23A H 0.8683 1.1345 0.4860 0.080 Uiso 1 1 calc R
H23B H 0.9861 1.0794 0.4424 0.080 Uiso 1 1 calc R
C24 C 1.0662(11) 1.1145(6) 0.5383(3) 0.056(2) Uani 1 1 d .
H24A H 1.1615 1.0891 0.5250 0.067 Uiso 1 1 calc R
H24B H 1.0745 1.1814 0.5423 0.067 Uiso 1 1 calc R
O4 O 0.2633(7) 0.6329(4) 0.8595(3) 0.0554(14) Uani 1 1 d .
H4O H 0.2478 0.6308 0.8184 0.083 Uiso 1 1 calc R
C25 C 0.3104(11) 0.7230(6) 0.8776(4) 0.062(2) Uani 1 1 d .
H25A H 0.2408 0.7677 0.8606 0.093 Uiso 1 1 calc R
H25B H 0.4064 0.7347 0.8582 0.093 Uiso 1 1 calc R
H25C H 0.3162 0.7278 0.9264 0.093 Uiso 1 1 calc R

loop_
_atom_site_aniso_label
_atom_site_aniso_U_11
_atom_site_aniso_U_22
_atom_site_aniso_U_33
_atom_site_aniso_U_23
_atom_site_aniso_U_13
_atom_site_aniso_U_12
Cl1 0.0753(14) 0.0443(10) 0.0384(8) 0.0119(7) -0.0082(9) -0.0130(10)
Cl2 0.0734(16) 0.0563(12) 0.0701(13) -0.0095(10) -0.0073(12) -0.0207(12)
O1 0.025(2) 0.028(2) 0.038(2) 0.0066(17) 0.0002(18) -0.004(2)
O2 0.045(3) 0.036(3) 0.053(3) 0.012(2) -0.008(2) -0.002(2)
O3 0.059(4) 0.040(3) 0.041(3) -0.004(2) 0.014(2) -0.011(3)
N1 0.033(3) 0.030(3) 0.042(3) 0.013(2) -0.007(2) -0.011(3)
N2 0.048(4) 0.026(3) 0.043(3) 0.009(2) -0.008(3) -0.008(3)
N3 0.045(4) 0.030(3) 0.035(3) -0.006(2) 0.002(3) 0.001(3)
C1 0.052(5) 0.029(3) 0.030(3) -0.002(3) 0.003(3) -0.012(3)
C2 0.059(5) 0.022(3) 0.026(3) -0.001(2) -0.001(3) -0.011(3)
C3 0.047(4) 0.038(4) 0.030(3) 0.003(3) -0.011(3) 0.000(4)
C4 0.034(4) 0.029(3) 0.032(3) -0.003(2) 0.002(3) -0.006(3)
C5 0.028(4) 0.035(3) 0.039(3) 0.001(3) -0.001(3) -0.011(3)
C6 0.021(3) 0.044(4) 0.045(4) 0.009(3) -0.002(3) -0.005(3)
C7 0.034(4) 0.024(3) 0.038(3) -0.002(3) 0.002(3) 0.001(3)
C8 0.039(4) 0.018(3) 0.031(3) -0.004(2) 0.001(3) 0.003(3)
C9 0.033(4) 0.021(3) 0.035(3) -0.003(2) 0.001(3) 0.005(3)
C12 0.046(5) 0.043(4) 0.038(3) 0.003(3) -0.002(3) -0.011(4)
C10 0.038(4) 0.027(3) 0.044(3) 0.003(3) 0.007(3) 0.000(3)
C11 0.026(4) 0.028(3) 0.041(3) 0.013(3) -0.002(3) -0.001(3)
C13 0.044(5) 0.038(4) 0.046(4) 0.012(3) 0.005(3) -0.010(3)
C14 0.045(5) 0.026(3) 0.048(4) 0.002(3) -0.009(3) 0.000(3)
C15 0.041(4) 0.052(4) 0.039(3) 0.005(3) 0.002(3) 0.007(4)
C16 0.039(4) 0.042(4) 0.038(3) 0.009(3) 0.001(3) -0.011(3)
C17 0.049(5) 0.070(6) 0.055(4) 0.011(4) -0.015(4) -0.020(4)
C18 0.082(7) 0.034(4) 0.049(4) -0.001(3) -0.006(4) -0.024(4)
C19 0.045(5) 0.023(3) 0.043(3) -0.003(3) -0.003(3) -0.001(3)
C20 0.039(4) 0.026(3) 0.047(3) -0.002(3) -0.002(3) 0.008(3)
C21 0.082(7) 0.025(4) 0.075(5) -0.011(3) -0.015(5) -0.003(4)
C22 0.061(6) 0.060(5) 0.059(5) -0.025(4) -0.002(4) -0.009(5)
C23 0.083(7) 0.078(6) 0.040(4) -0.007(4) -0.001(4) -0.003(5)
C24 0.075(6) 0.062(5) 0.032(3) -0.001(3) 0.005(3) -0.006(5)
O4 0.071(4) 0.046(3) 0.050(3) -0.016(2) 0.004(3) -0.008(3)
C25 0.078(7) 0.044(5) 0.064(5) 0.005(4) 0.008(5) -0.016(5)

loop_
_atom_type_symbol
_atom_type_description
_atom_type_scat_dispersion_real
_atom_type_scat_dispersion_imag
_atom_type_scat_source
C C 0.0181 0.0091 'International Tables Vol C Tables 4.2.6.8 and 6.1.1.4'
H H 0.0000 0.0000 'International Tables Vol C Tables 4.2.6.8 and 6.1.1.4'
N N 0.0311 0.0180 'International Tables Vol C Tables 4.2.6.8 and 6.1.1.4'
O O 0.0492 0.0322 'International Tables Vol C Tables 4.2.6.8 and 6.1.1.4'
Cl Cl 0.3639 0.7018 'International Tables Vol C Tables 4.2.6.8 and 6.1.1.4'

loop_
_geom_angle_atom_site_label_1
_geom_angle_atom_site_label_2
_geom_angle_atom_site_label_3
_geom_angle
C8 O1 C7 116.3(5)
C19 O3 H3O 109.5
C10 N1 C9 127.1(5)
C10 N1 H1N 116.4
C9 N1 H1N 116.4
C10 N2 C11 124.6(5)
C10 N2 H2N 117.7
C11 N2 H2N 117.7
C21 N3 C20 111.3(6)
C21 N3 C24 102.0(6)
C20 N3 C24 111.5(6)
C2 C1 C9 119.2(6)
C2 C1 H1 120.4
C9 C1 H1 120.4
C1 C2 C3 123.7(6)
C1 C2 Cl1 118.2(5)
C3 C2 Cl1 118.1(5)
C2 C3 C4 118.1(6)
C2 C3 H3 120.9
C4 C3 H3 120.9
C3 C4 C8 118.2(6)
C3 C4 C5 124.4(6)
C8 C4 C5 117.5(6)
C4 C5 C6 105.3(5)
C4 C5 C17 112.1(6)
C6 C5 C17 108.1(6)
C4 C5 C18 108.4(6)
C6 C5 C18 113.3(6)
C17 C5 C18 109.5(6)
C5 C6 C7 115.0(6)
C5 C6 H6A 108.5
C7 C6 H6A 108.5
C5 C6 H6B 108.5
C7 C6 H6B 108.5
H6A C6 H6B 107.5
O1 C7 C19 103.0(5)
O1 C7 C6 112.7(5)
C19 C7 C6 112.4(6)
O1 C7 C20 107.5(5)
C19 C7 C20 112.4(5)
C6 C7 C20 108.8(5)
O1 C8 C9 117.3(6)
O1 C8 C4 119.6(6)
C9 C8 C4 123.1(6)
C8 C9 C1 117.7(6)
C8 C9 N1 117.9(5)
C1 C9 N1 124.3(6)
C13 C12 C11 120.6(6)
C13 C12 H12 119.7
C11 C12 H12 119.7
O2 C10 N1 125.3(6)
O2 C10 N2 122.7(6)
N1 C10 N2 112.0(5)
C12 C11 C16 118.4(6)
C12 C11 N2 124.3(6)
C16 C11 N2 117.3(6)
C14 C13 C12 119.3(7)
C14 C13 H13 120.4
C12 C13 H13 120.4
C13 C14 C15 122.8(7)
C13 C14 Cl2 120.0(6)
C15 C14 Cl2 117.2(6)
C14 C15 C16 118.6(7)
C14 C15 H15 120.7
C16 C15 H15 120.7
C15 C16 C11 120.2(6)
C15 C16 H16 119.9
C11 C16 H16 119.9
C5 C17 H17A 109.5
C5 C17 H17B 109.5
H17A C17 H17B 109.5
C5 C17 H17C 109.5
H17A C17 H17C 109.5
H17B C17 H17C 109.5
C5 C18 H18A 109.5
C5 C18 H18B 109.5
H18A C18 H18B 109.5
C5 C18 H18C 109.5
H18A C18 H18C 109.5
H18B C18 H18C 109.5
O3 C19 C7 109.2(6)
O3 C19 H19A 109.8
C7 C19 H19A 109.8
O3 C19 H19B 109.8
C7 C19 H19B 109.8
H19A C19 H19B 108.3
N3 C20 C7 115.5(5)
N3 C20 H20A 108.4
C7 C20 H20A 108.4
N3 C20 H20B 108.4
C7 C20 H20B 108.4
H20A C20 H20B 107.5
N3 C21 C22 104.7(7)
N3 C21 H21A 110.8
C22 C21 H21A 110.8
N3 C21 H21B 110.8
C22 C21 H21B 110.8
H21A C21 H21B 108.9
C21 C22 C23 105.2(7)
C21 C22 H22A 110.7
C23 C22 H22A 110.7
C21 C22 H22B 110.7
C23 C22 H22B 110.7
H22A C22 H22B 108.8
C22 C23 C24 105.0(7)
C22 C23 H23A 110.7
C24 C23 H23A 110.7
C22 C23 H23B 110.7
C24 C23 H23B 110.7
H23A C23 H23B 108.8
N3 C24 C23 102.5(7)
N3 C24 H24A 111.3
C23 C24 H24A 111.3
N3 C24 H24B 111.3
C23 C24 H24B 111.3
H24A C24 H24B 109.2
C25 O4 H4O 109.5
O4 C25 H25A 109.5
O4 C25 H25B 109.5
H25A C25 H25B 109.5
O4 C25 H25C 109.5
H25A C25 H25C 109.5
H25B C25 H25C 109.5

loop_
_geom_bond_atom_site_label_1
_geom_bond_atom_site_label_2
_geom_bond_distance
Cl1 C2 1.751(6)
Cl2 C14 1.766(7)
O1 C8 1.374(7)
O1 C7 1.469(8)
O2 C10 1.223(8)
O3 C19 1.431(9)
O3 H3O 0.8200
N1 C10 1.362(9)
N1 C9 1.406(8)
N1 H1N 0.8600
N2 C10 1.373(9)
N2 C11 1.413(9)
N2 H2N 0.8600
N3 C21 1.472(9)
N3 C20 1.479(9)
N3 C24 1.488(9)
C1 C2 1.363(10)
C1 C9 1.405(9)
C1 H1 0.9300
C2 C3 1.388(11)
C3 C4 1.400(9)
C3 H3 0.9300
C4 C8 1.400(9)
C4 C5 1.512(9)
C5 C6 1.524(9)
C5 C17 1.528(11)
C5 C18 1.536(11)
C6 C7 1.541(10)
C6 H6A 0.9700
C6 H6B 0.9700
C7 C19 1.522(9)
C7 C20 1.548(9)
C8 C9 1.386(10)
C12 C13 1.386(10)
C12 C11 1.387(10)
C12 H12 0.9300
C11 C16 1.395(9)
C13 C14 1.338(10)
C13 H13 0.9300
C14 C15 1.364(10)
C15 C16 1.389(10)
C15 H15 0.9300
C16 H16 0.9300
C17 H17A 0.9600
C17 H17B 0.9600
C17 H17C 0.9600
C18 H18A 0.9600
C18 H18B 0.9600
C18 H18C 0.9600
C19 H19A 0.9700
C19 H19B 0.9700
C20 H20A 0.9700
C20 H20B 0.9700
C21 C22 1.503(12)
C21 H21A 0.9700
C21 H21B 0.9700
C22 C23 1.510(13)
C22 H22A 0.9700
C22 H22B 0.9700
C23 C24 1.525(12)
C23 H23A 0.9700
C23 H23B 0.9700
C24 H24A 0.9700
C24 H24B 0.9700
O4 C25 1.411(10)
O4 H4O 0.8200
C25 H25A 0.9600
C25 H25B 0.9600
C25 H25C 0.9600
